data_7125095
loop_
_publ_author_name
'Zhang, Hang'
'Wang, Bo'
'Yi, Heng'
'Sun, Tong'
'Zhang, Yan'
'Wang, Jianbo'

_publ_section_title
;
 Transition-metal-free three-component reaction of cyclopropenes,
 aldehydes and amines.
;
_journal_issue 90
_journal_name_full 'Chemical communications (Cambridge, England)'
_journal_page_first 13285
_journal_page_last 13287
_journal_paper_doi 10.1039/c6cc06743c
_journal_volume 52
_journal_year 2016
_chemical_formula_moiety 'C20 H26 N O4'
_chemical_formula_sum 'C20 H26 N O4'
_chemical_formula_weight 344.42
_space_group_crystal_system monoclinic
_space_group_IT_number 14
_space_group_name_Hall '-P 2yn'
_space_group_name_H-M_alt 'P 1 21/n 1'
_atom_sites_solution_hydrogens geom
_atom_sites_solution_primary iterative
_audit_block_doi 10.5517/ccdc.csd.cc1m9s0q
_audit_creation_date 2014-04-19
_audit_creation_method
;
  Olex2 1.2
  (compiled Apr 23 2013 17:54:37, GUI svn.r4466)
;
_audit_update_record
;
2016-08-12 deposited with the CCDC.
2016-10-17 downloaded from the CCDC.
;
_cell_angle_alpha 90
_cell_angle_beta 95.114(9)
_cell_angle_gamma 90
_cell_formula_units_Z 4
_cell_length_a 6.1031(6)
_cell_length_b 11.4651(12)
_cell_length_c 26.396(3)
_cell_measurement_reflns_used 1353
_cell_measurement_temperature 180.01(10)
_cell_measurement_theta_max 27.0500
_cell_measurement_theta_min 4.2210
_cell_volume 1839.6(3)
_computing_cell_refinement
;
CrysAlisPro, Agilent Technologies,
Version 1.171.36.32 (release 02-08-2013 CrysAlis171 .NET)
(compiled Aug  2 2013,16:46:58)
;
_computing_data_collection
;
CrysAlisPro, Agilent Technologies,
Version 1.171.36.32 (release 02-08-2013 CrysAlis171 .NET)
(compiled Aug  2 2013,16:46:58)
;
_computing_data_reduction
;
CrysAlisPro, Agilent Technologies,
Version 1.171.36.32 (release 02-08-2013 CrysAlis171 .NET)
(compiled Aug  2 2013,16:46:58)
;
_computing_molecular_graphics
;
O. V. Dolomanov, L. J. Bourhis, R. J. Gildea, J. A. K. Howard and H. Puschmann,
OLEX2: a complete structure solution, refinement and analysis program.
J. Appl. Cryst. (2009). 42, 339-341.
;
_computing_publication_material
;
O. V. Dolomanov, L. J. Bourhis, R. J. Gildea, J. A. K. Howard and H. Puschmann,
OLEX2: a complete structure solution, refinement and analysis program.
J. Appl. Cryst. (2009). 42, 339-341.
;
_computing_structure_refinement
;
XL, G.M. Sheldrick, Acta Cryst.
(2008). A64, 112-122
;
_computing_structure_solution 'SUPERFLIP, J. Appl. Cryst. (2007) 40, 786-790'
_diffrn_ambient_temperature 180.01(10)
_diffrn_detector_area_resol_mean 10.3914
_diffrn_measured_fraction_theta_full 0.9890
_diffrn_measured_fraction_theta_max 0.8328
_diffrn_measurement_details
;
#__ type_ start__ end____ width___ exp.time_
  1 omega  -16.00   81.00   1.0000    4.0000
omega____ theta____ kappa____ phi______ frames
    -       10.8579   57.0000  -90.0000 97

#__ type_ start__ end____ width___ exp.time_
  2 omega   35.00  101.00   1.0000    4.0000
omega____ theta____ kappa____ phi______ frames
    -       10.8579  178.0000  150.0000 66
;
_diffrn_measurement_device_type 'SuperNova, Dual, Cu at zero, Atlas'
_diffrn_measurement_method '\w scans'
_diffrn_orient_matrix_UB_11 0.0102618000
_diffrn_orient_matrix_UB_12 -0.0616659000
_diffrn_orient_matrix_UB_13 -0.0002089000
_diffrn_orient_matrix_UB_21 0.0167371000
_diffrn_orient_matrix_UB_22 -0.0001388000
_diffrn_orient_matrix_UB_23 0.0269377000
_diffrn_orient_matrix_UB_31 -0.1149528000
_diffrn_orient_matrix_UB_32 -0.0054956000
_diffrn_orient_matrix_UB_33 0.0014415000
_diffrn_radiation_monochromator mirror
_diffrn_radiation_type 'Mo K\a'
_diffrn_radiation_wavelength 0.7107
_diffrn_reflns_av_R_equivalents 0.0405
_diffrn_reflns_av_unetI/netI 0.0655
_diffrn_reflns_Laue_measured_fraction_full 0.993
_diffrn_reflns_Laue_measured_fraction_max 0.992
_diffrn_reflns_limit_h_max 7
_diffrn_reflns_limit_h_min -6
_diffrn_reflns_limit_k_max 10
_diffrn_reflns_limit_k_min -14
_diffrn_reflns_limit_l_max 32
_diffrn_reflns_limit_l_min -23
_diffrn_reflns_number 6912
_diffrn_reflns_point_group_measured_fraction_full 0.993
_diffrn_reflns_point_group_measured_fraction_max 0.992
_diffrn_reflns_theta_full 25.242
_diffrn_reflns_theta_max 26.012
_diffrn_reflns_theta_min 3.372
_diffrn_source 'SuperNova (Mo) X-ray Source'
_exptl_absorpt_coefficient_mu 0.086
_exptl_absorpt_correction_T_max 1.00000
_exptl_absorpt_correction_T_min 0.31538
_exptl_absorpt_correction_type multi-scan
_exptl_absorpt_process_details
;
CrysAlisPro, Agilent Technologies,
Version 1.171.36.32 (release 02-08-2013 CrysAlis171 .NET)
(compiled Aug  2 2013,16:46:58)
Empirical absorption correction using spherical harmonics,
 implemented in SCALE3 ABSPACK scaling algorithm.
;
_exptl_crystal_density_diffrn 1.244
_exptl_crystal_F_000 740
_exptl_crystal_size_max 0.2
_exptl_crystal_size_mid 0.1
_exptl_crystal_size_min 0.1
_refine_diff_density_max 0.347
_refine_diff_density_min -0.546
_refine_diff_density_rms 0.064
_refine_ls_extinction_method none
_refine_ls_goodness_of_fit_ref 1.016
_refine_ls_hydrogen_treatment constr
_refine_ls_matrix_type full
_refine_ls_number_parameters 228
_refine_ls_number_reflns 3597
_refine_ls_number_restraints 0
_refine_ls_restrained_S_all 1.016
_refine_ls_R_factor_all 0.1071
_refine_ls_R_factor_gt 0.0707
_refine_ls_shift/su_max 0.018
_refine_ls_shift/su_mean 0.003
_refine_ls_structure_factor_coef Fsqd
_refine_ls_weighting_details 'w=1/[\s^2^(Fo^2^)+(0.1169P)^2^+0.6908P] where P=(Fo^2^+2Fc^2^)/3'
_refine_ls_weighting_scheme calc
_refine_ls_wR_factor_gt 0.1869
_refine_ls_wR_factor_ref 0.2242
_reflns_Friedel_coverage 0.000
_reflns_number_gt 2307
_reflns_number_total 3597
_reflns_threshold_expression 'I > 2\s(I)'
_cod_data_source_file c6cc06743c2.cif
_cod_data_source_block exp_3361
_cod_database_code 7125095
_chemical_oxdiff_formula 'C1 H1 O1 N1'
_reflns_odcompleteness_completeness 98.90
_reflns_odcompleteness_iscentric 1
_reflns_odcompleteness_theta 25.97
_olex2_refinement_description
;
1. Fixed Uiso
 At 1.2 times of:
  All C(H) groups, All C(H,H) groups, All N(H) groups
 At 1.5 times of:
  All C(H,H,H) groups
2.a Ternary CH refined with riding coordinates:
 C8(H8), N1(H1)
2.b Secondary CH2 refined with riding coordinates:
 C7(H7A,H7B), C11(H11A,H11B), C13(H13A,H13B), C14(H14A,H14B), C15(H15A,H15B),
 C16(H16A,H16B)
2.c Aromatic/amide H refined with riding coordinates:
 C2(H2), C3(H3), C4(H4), C5(H5), C6(H6), C10(H10)
2.d Idealised Me refined as rotating group:
 C18(H18A,H18B,H18C), C20(H20A,H20B,H20C)
;
_shelx_estimated_absorpt_t_max 0.991
_shelx_estimated_absorpt_t_min 0.983
_shelx_space_group_comment
;
The symmetry employed for this shelxl refinement is uniquely defined
by the following loop, which should always be used as a source of
symmetry information in preference to the above space-group names.
They are only intended as comments.
;
_shelxl_version_number 2013-3

loop_
_space_group_symop_operation_xyz
'x, y, z'
'-x+1/2, y+1/2, -z+1/2'
'-x, -y, -z'
'x-1/2, -y-1/2, z-1/2'

loop_
_atom_site_label
_atom_site_type_symbol
_atom_site_fract_x
_atom_site_fract_y
_atom_site_fract_z
_atom_site_U_iso_or_equiv
_atom_site_adp_type
_atom_site_occupancy
_atom_site_site_symmetry_order
_atom_site_calc_flag
_atom_site_refinement_flags_posn
_atom_site_refinement_flags_adp
C1 C 0.8853(5) 0.3171(3) 0.24893(10) 0.0317(7) Uani 1 1 d . .
C2 C 1.0405(5) 0.3963(3) 0.27011(11) 0.0384(7) Uani 1 1 d . .
H2 H 1.0200 0.4774 0.2638 0.046 Uiso 1 1 calc R U
C3 C 1.2239(5) 0.3585(3) 0.30015(13) 0.0469(9) Uani 1 1 d . .
H3 H 1.3278 0.4135 0.3145 0.056 Uiso 1 1 calc R U
C4 C 1.2563(6) 0.2410(3) 0.30928(13) 0.0489(9) Uani 1 1 d . .
H4 H 1.3822 0.2152 0.3300 0.059 Uiso 1 1 calc R U
C5 C 1.1050(6) 0.1607(3) 0.28822(12) 0.0460(8) Uani 1 1 d . .
H5 H 1.1272 0.0797 0.2942 0.055 Uiso 1 1 calc R U
C6 C 0.9213(5) 0.1993(3) 0.25846(11) 0.0367(7) Uani 1 1 d . .
H6 H 0.8175 0.1439 0.2442 0.044 Uiso 1 1 calc R U
C7 C 0.6806(5) 0.3597(3) 0.21762(11) 0.0363(7) Uani 1 1 d . .
H7A H 0.5612 0.3688 0.2404 0.044 Uiso 1 1 calc R U
H7B H 0.7112 0.4376 0.2037 0.044 Uiso 1 1 calc R U
C8 C 0.7414(4) 0.2569(2) 0.13087(10) 0.0277(6) Uani 1 1 d . .
H8 H 0.8888 0.2283 0.1452 0.033 Uiso 1 1 calc R U
C9 C 0.6011(4) 0.2811(2) 0.17439(10) 0.0288(6) Uani 1 1 d . .
C10 C 0.4054(4) 0.2308(3) 0.16651(11) 0.0329(7) Uani 1 1 d . .
H10 H 0.2941 0.2379 0.1893 0.040 Uiso 1 1 calc R U
C11 C 0.3769(4) 0.1618(3) 0.11833(11) 0.0326(7) Uani 1 1 d . .
H11A H 0.2791 0.2025 0.0921 0.039 Uiso 1 1 calc R U
H11B H 0.3163 0.0834 0.1243 0.039 Uiso 1 1 calc R U
C12 C 0.6147(4) 0.1540(2) 0.10267(10) 0.0280(6) Uani 1 1 d . .
C13 C 0.9684(5) 0.4265(3) 0.10930(15) 0.0478(9) Uani 1 1 d . .
H13A H 1.1013 0.3853 0.0998 0.057 Uiso 1 1 calc R U
H13B H 0.9880 0.4454 0.1460 0.057 Uiso 1 1 calc R U
C14 C 0.9286(8) 0.5353(3) 0.07820(19) 0.0735(13) Uani 1 1 d . .
H14A H 1.0364 0.5415 0.0524 0.088 Uiso 1 1 calc R U
H14B H 0.9423 0.6052 0.1003 0.088 Uiso 1 1 calc R U
C15 C 0.6989(7) 0.5255(3) 0.05280(16) 0.0577(10) Uani 1 1 d . .
H15A H 0.7009 0.4992 0.0171 0.069 Uiso 1 1 calc R U
H15B H 0.6213 0.6013 0.0532 0.069 Uiso 1 1 calc R U
C16 C 0.5893(5) 0.4352(3) 0.08432(12) 0.0392(7) Uani 1 1 d . .
H16A H 0.5344 0.4706 0.1150 0.047 Uiso 1 1 calc R U
H16B H 0.4664 0.3957 0.0642 0.047 Uiso 1 1 calc R U
C17 C 0.6345(5) 0.1641(3) 0.04589(11) 0.0337(7) Uani 1 1 d . .
C18 C 0.8872(7) 0.1456(4) -0.01626(13) 0.0579(10) Uani 1 1 d . .
H18A H 0.7864 0.0978 -0.0386 0.087 Uiso 1 1 calc R U
H18B H 1.0390 0.1205 -0.0194 0.087 Uiso 1 1 calc R U
H18C H 0.8709 0.2277 -0.0262 0.087 Uiso 1 1 calc R U
C19 C 0.7131(5) 0.0384(2) 0.12087(10) 0.0303(7) Uani 1 1 d . .
C20 C 0.6911(6) -0.1651(3) 0.10808(12) 0.0444(8) Uani 1 1 d . .
H20A H 0.8510 -0.1674 0.1067 0.067 Uiso 1 1 calc R U
H20B H 0.6213 -0.2216 0.0839 0.067 Uiso 1 1 calc R U
H20C H 0.6554 -0.1847 0.1425 0.067 Uiso 1 1 calc R U
N1 N 0.7723(4) 0.3551(2) 0.09764(9) 0.0307(6) Uani 1 1 d . .
H1 H 0.7980 0.3176 0.0645 0.037 Uiso 1 1 calc R U
O1 O 0.4933(4) 0.1984(2) 0.01461(8) 0.0450(6) Uani 1 1 d . .
O2 O 0.8363(3) 0.13180(18) 0.03575(8) 0.0397(6) Uani 1 1 d . .
O3 O 0.8590(4) 0.02473(18) 0.15385(9) 0.0458(6) Uani 1 1 d . .
O4 O 0.6111(4) -0.04955(17) 0.09507(8) 0.0395(6) Uani 1 1 d . .

loop_
_atom_site_aniso_label
_atom_site_aniso_U_11
_atom_site_aniso_U_22
_atom_site_aniso_U_33
_atom_site_aniso_U_23
_atom_site_aniso_U_13
_atom_site_aniso_U_12
C1 0.0322(16) 0.0424(16) 0.0206(14) -0.0044(13) 0.0033(11) -0.0009(13)
C2 0.0384(18) 0.0449(18) 0.0319(16) -0.0073(14) 0.0029(13) -0.0089(14)
C3 0.0373(19) 0.063(2) 0.0396(19) -0.0098(17) -0.0008(14) -0.0138(16)
C4 0.0386(19) 0.068(2) 0.0373(18) 0.0011(17) -0.0102(14) -0.0024(16)
C5 0.048(2) 0.052(2) 0.0362(18) 0.0038(16) -0.0073(14) 0.0022(16)
C6 0.0363(17) 0.0413(17) 0.0316(16) 0.0007(14) -0.0022(12) -0.0056(13)
C7 0.0367(17) 0.0419(17) 0.0303(16) -0.0041(14) 0.0033(12) 0.0028(13)
C8 0.0239(14) 0.0312(14) 0.0277(14) 0.0006(12) 0.0006(11) 0.0048(11)
C9 0.0271(15) 0.0349(15) 0.0240(14) 0.0019(12) 0.0002(11) 0.0065(12)
C10 0.0243(15) 0.0441(17) 0.0305(15) 0.0017(13) 0.0029(11) 0.0082(12)
C11 0.0250(15) 0.0384(16) 0.0332(16) 0.0023(13) -0.0042(11) 0.0048(12)
C12 0.0260(14) 0.0325(14) 0.0251(14) 0.0026(12) -0.0001(11) 0.0059(11)
C13 0.0353(18) 0.0465(19) 0.061(2) 0.0115(17) 0.0001(15) -0.0031(15)
C14 0.082(3) 0.049(2) 0.083(3) 0.022(2) -0.027(2) -0.018(2)
C15 0.072(3) 0.0376(18) 0.060(2) 0.0094(17) -0.0169(19) -0.0019(17)
C16 0.0422(18) 0.0388(16) 0.0348(16) 0.0015(14) -0.0056(13) 0.0139(14)
C17 0.0352(17) 0.0319(15) 0.0330(16) 0.0009(13) -0.0022(13) 0.0046(12)
C18 0.070(3) 0.072(2) 0.0342(19) 0.0076(18) 0.0192(17) 0.012(2)
C19 0.0296(15) 0.0359(16) 0.0250(14) 0.0009(12) 0.0006(11) 0.0040(12)
C20 0.072(2) 0.0269(15) 0.0336(17) 0.0020(14) 0.0027(15) 0.0094(15)
N1 0.0308(13) 0.0317(13) 0.0290(13) 0.0010(10) 0.0000(10) 0.0045(10)
O1 0.0474(13) 0.0543(14) 0.0315(12) 0.0025(11) -0.0073(10) 0.0128(11)
O2 0.0424(13) 0.0478(13) 0.0299(11) 0.0035(10) 0.0078(9) 0.0100(10)
O3 0.0454(13) 0.0396(12) 0.0485(14) 0.0002(11) -0.0171(10) 0.0090(10)
O4 0.0503(14) 0.0297(11) 0.0363(12) -0.0019(9) -0.0085(10) 0.0062(9)

loop_
_atom_type_symbol
_atom_type_description
_atom_type_scat_dispersion_real
_atom_type_scat_dispersion_imag
_atom_type_scat_source
C C 0.0033 0.0016 'International Tables Vol C Tables 4.2.6.8 and 6.1.1.4'
H H 0.0000 0.0000 'International Tables Vol C Tables 4.2.6.8 and 6.1.1.4'
N N 0.0061 0.0033 'International Tables Vol C Tables 4.2.6.8 and 6.1.1.4'
O O 0.0106 0.0060 'International Tables Vol C Tables 4.2.6.8 and 6.1.1.4'

loop_
_geom_angle_atom_site_label_1
_geom_angle_atom_site_label_2
_geom_angle_atom_site_label_3
_geom_angle
C2 C1 C7 120.4(3)
C6 C1 C2 118.1(3)
C6 C1 C7 121.4(3)
C1 C2 H2 119.6
C3 C2 C1 120.8(3)
C3 C2 H2 119.6
C2 C3 H3 119.9
C4 C3 C2 120.2(3)
C4 C3 H3 119.9
C3 C4 H4 120.0
C3 C4 C5 119.9(3)
C5 C4 H4 120.0
C4 C5 H5 120.2
C6 C5 C4 119.5(3)
C6 C5 H5 120.2
C1 C6 C5 121.4(3)
C1 C6 H6 119.3
C5 C6 H6 119.3
C1 C7 H7A 108.6
C1 C7 H7B 108.6
H7A C7 H7B 107.6
C9 C7 C1 114.6(2)
C9 C7 H7A 108.6
C9 C7 H7B 108.6
C9 C8 H8 108.8
C9 C8 C12 102.1(2)
C12 C8 H8 108.8
N1 C8 H8 108.8
N1 C8 C9 115.4(2)
N1 C8 C12 112.6(2)
C7 C9 C8 121.3(2)
C10 C9 C7 127.3(2)
C10 C9 C8 111.3(2)
C9 C10 H10 123.3
C9 C10 C11 113.5(2)
C11 C10 H10 123.3
C10 C11 H11A 111.3
C10 C11 H11B 111.3
C10 C11 C12 102.6(2)
H11A C11 H11B 109.2
C12 C11 H11A 111.3
C12 C11 H11B 111.3
C11 C12 C8 105.4(2)
C17 C12 C8 109.4(2)
C17 C12 C11 114.7(2)
C17 C12 C19 108.4(2)
C19 C12 C8 110.1(2)
C19 C12 C11 108.7(2)
H13A C13 H13B 108.8
C14 C13 H13A 110.7
C14 C13 H13B 110.7
N1 C13 H13A 110.7
N1 C13 H13B 110.7
N1 C13 C14 105.1(3)
C13 C14 H14A 110.5
C13 C14 H14B 110.5
C13 C14 C15 106.3(3)
H14A C14 H14B 108.7
C15 C14 H14A 110.5
C15 C14 H14B 110.5
C14 C15 H15A 110.9
C14 C15 H15B 110.9
C14 C15 C16 104.2(3)
H15A C15 H15B 108.9
C16 C15 H15A 110.9
C16 C15 H15B 110.9
C15 C16 H16A 111.5
C15 C16 H16B 111.5
H16A C16 H16B 109.3
N1 C16 C15 101.3(3)
N1 C16 H16A 111.5
N1 C16 H16B 111.5
O1 C17 C12 125.9(3)
O1 C17 O2 124.7(3)
O2 C17 C12 109.4(2)
H18A C18 H18B 109.5
H18A C18 H18C 109.5
H18B C18 H18C 109.5
O2 C18 H18A 109.5
O2 C18 H18B 109.5
O2 C18 H18C 109.5
O3 C19 C12 126.3(3)
O3 C19 O4 123.5(3)
O4 C19 C12 110.1(2)
H20A C20 H20B 109.5
H20A C20 H20C 109.5
H20B C20 H20C 109.5
O4 C20 H20A 109.5
O4 C20 H20B 109.5
O4 C20 H20C 109.5
C8 N1 C13 117.1(2)
C8 N1 C16 119.7(2)
C8 N1 H1 103.6
C13 N1 C16 107.0(2)
C13 N1 H1 103.6
C16 N1 H1 103.6
C17 O2 C18 116.2(3)
C19 O4 C20 116.0(2)

loop_
_geom_bond_atom_site_label_1
_geom_bond_atom_site_label_2
_geom_bond_distance
C1 C2 1.393(4)
C1 C6 1.388(4)
C1 C7 1.516(4)
C2 H2 0.9500
C2 C3 1.382(5)
C3 H3 0.9500
C3 C4 1.380(5)
C4 H4 0.9500
C4 C5 1.385(5)
C5 H5 0.9500
C5 C6 1.383(4)
C6 H6 0.9500
C7 H7A 0.9900
C7 H7B 0.9900
C7 C9 1.500(4)
C8 H8 1.0000
C8 C9 1.518(4)
C8 C12 1.563(4)
C8 N1 1.449(4)
C9 C10 1.326(4)
C10 H10 0.9500
C10 C11 1.495(4)
C11 H11A 0.9900
C11 H11B 0.9900
C11 C12 1.546(4)
C12 C17 1.519(4)
C12 C19 1.515(4)
C13 H13A 0.9900
C13 H13B 0.9900
C13 C14 1.501(5)
C13 N1 1.461(4)
C14 H14A 0.9900
C14 H14B 0.9900
C14 C15 1.504(6)
C15 H15A 0.9900
C15 H15B 0.9900
C15 C16 1.520(5)
C16 H16A 0.9900
C16 H16B 0.9900
C16 N1 1.464(4)
C17 O1 1.205(3)
C17 O2 1.336(3)
C18 H18A 0.9800
C18 H18B 0.9800
C18 H18C 0.9800
C18 O2 1.443(4)
C19 O3 1.199(3)
C19 O4 1.339(3)
C20 H20A 0.9800
C20 H20B 0.9800
C20 H20C 0.9800
C20 O4 1.442(3)
N1 H1 1.0000
